data_7212963
loop_
_publ_author_name
'Azcondo, M. Teresa'
'Ballester, Loreto'
'Golhen, Stephane'
'Gutierrez, Angel'
'Ouahab, Lahcene'
'Yartsev, Slav'
'Delhaes, Pierre'

_publ_section_title
;
 Structural, magnetic, electrical and optical characterization of systems
 built from [M([9]aneN3)2]2+ (M=CuII or NiII) and TCNQ or TCNQF4
;
_journal_issue 6
_journal_name_full 'Journal of Materials Chemistry'
_journal_page_first 1237
_journal_paper_doi 10.1039/a807595f
_journal_volume 9
_journal_year 1999
_chemical_formula_moiety '[Cu[9]aneN3)2](TCNQ)2'
_chemical_formula_sum 'C36 H38 Cu N14'
_chemical_formula_weight 730.34
_chemical_name_systematic
; 
 ? 
;
_space_group_IT_number 2
_symmetry_cell_setting triclinic
_symmetry_space_group_name_Hall '-P 1'
_symmetry_space_group_name_H-M 'P -1'
_atom_sites_solution_hydrogens geom
_atom_sites_solution_primary direct
_atom_sites_solution_secondary difmap
_audit_creation_method SHELXL
_cell_angle_alpha 82.03(3)
_cell_angle_beta 74.109(14)
_cell_angle_gamma 84.95(2)
_cell_formula_units_Z 1
_cell_length_a 8.6806(11)
_cell_length_b 8.915(5)
_cell_length_c 11.348(2)
_cell_measurement_reflns_used 25
_cell_measurement_temperature 293(2)
_cell_measurement_theta_max 11.28
_cell_measurement_theta_min 6.14
_cell_volume 835.3(5)
_computing_cell_refinement 'Enraf Nonius'
_computing_data_collection 'Enraf Nonius CAD4'
_computing_data_reduction MolEN
_computing_molecular_graphics ORTEP
_computing_structure_refinement 'SHELXL-93 (Sheldrick, 1993)'
_computing_structure_solution 'SHELXS-86 (Sheldrick, 1990)'
_diffrn_ambient_temperature 293(2)
_diffrn_measurement_device 'Enraf nonius CAD4'
_diffrn_measurement_method \q-2\q
_diffrn_radiation_monochromator graphite
_diffrn_radiation_source 'fine-focus sealed tube'
_diffrn_radiation_type MoK\a
_diffrn_radiation_wavelength 0.71073
_diffrn_reflns_av_R_equivalents 0.0136
_diffrn_reflns_av_sigmaI/netI 0.0324
_diffrn_reflns_limit_h_max 11
_diffrn_reflns_limit_h_min 0
_diffrn_reflns_limit_k_max 11
_diffrn_reflns_limit_k_min -11
_diffrn_reflns_limit_l_max 14
_diffrn_reflns_limit_l_min -13
_diffrn_reflns_number 3873
_diffrn_reflns_theta_max 26.97
_diffrn_reflns_theta_min 1.88
_diffrn_standards_decay_% -1.0
_diffrn_standards_interval_count 250
_diffrn_standards_interval_time 3600
_diffrn_standards_number 3
_exptl_absorpt_coefficient_mu 0.705
_exptl_absorpt_correction_type none
_exptl_crystal_colour 'Dark blue'
_exptl_crystal_density_diffrn 1.452
_exptl_crystal_F_000 381
_refine_diff_density_max 0.953
_refine_diff_density_min -0.321
_refine_diff_density_rms 0.074
_refine_ls_extinction_method none
_refine_ls_goodness_of_fit_all 1.005
_refine_ls_goodness_of_fit_obs 0.996
_refine_ls_matrix_type full
_refine_ls_number_parameters 308
_refine_ls_number_reflns 3630
_refine_ls_number_restraints 0
_refine_ls_restrained_S_all 1.005
_refine_ls_restrained_S_obs 0.996
_refine_ls_R_factor_all 0.0637
_refine_ls_R_factor_obs 0.0433
_refine_ls_shift/esd_max 0.000
_refine_ls_shift/esd_mean 0.000
_refine_ls_structure_factor_coef Fsqd
_refine_ls_weighting_details 'w=1/[\s^2^(Fo^2^)+(0.0859P)^2^+0.3983P] where P=(Fo^2^+2Fc^2^)/3'
_refine_ls_weighting_scheme calc
_refine_ls_wR_factor_all 0.1264
_refine_ls_wR_factor_obs 0.1135
_reflns_number_observed 3031
_reflns_number_total 3630
_reflns_observed_criterion >2sigma(I)
_cod_data_source_file 807595fsup1.cif
_cod_data_source_block cutq2
_cod_depositor_comments
;
The following automatic conversions were performed:

'_symmetry_cell_setting' value 'Triclinic' changed to 'triclinic'
according to /home/saulius/struct/CIF-dictionaries/cif_core.dic
dictionary named 'cif_core.dic' version 2.4.2 from
2011-04-26.

'_exptl_absorpt_correction_type' value 'None' changed to
'none' according to
/home/saulius/struct/CIF-dictionaries/cif_core.dic dictionary named
'cif_core.dic' version 2.4.2 from 2011-04-26.

Automatic conversion script
Id: cif_fix_values 1891 2012-01-12 08:04:46Z andrius 

The following automatic conversions were performed:

'_refine_ls_weighting_scheme' value 'calc
w=1/[\s^2^(Fo^2^)+(0.0859P)^2^+0.3983P] where P=(Fo^2^+2Fc^2^)/3' was
changed to 'calc'. New tag '_refine_ls_weighting_details' was
created. The value of the new tag was set to
'w=1/[\s^2^(Fo^2^)+(0.0859P)^2^+0.3983P] where P=(Fo^2^+2Fc^2^)/3'.

Automatic conversion script
Id: cif_fix_values 3143 2015-03-26 13:38:13Z robertas 
;
_cod_database_code 7212963

loop_
_symmetry_equiv_pos_as_xyz
'x, y, z'
'-x, -y, -z'

loop_
_atom_site_aniso_label
_atom_site_aniso_U_11
_atom_site_aniso_U_22
_atom_site_aniso_U_33
_atom_site_aniso_U_23
_atom_site_aniso_U_13
_atom_site_aniso_U_12
Cu 0.0206(2) 0.0251(2) 0.0267(2) -0.0088(2) -0.0098(2) 0.00105(15)
N1 0.0407(13) 0.0380(13) 0.0448(14) -0.0137(11) -0.0205(11) 0.0083(10)
N2 0.0406(14) 0.053(2) 0.0382(14) -0.0133(12) -0.0130(11) 0.0045(12)
N3 0.0387(13) 0.0381(14) 0.058(2) -0.0080(12) -0.0140(12) -0.0031(11)
C1 0.058(2) 0.0318(15) 0.050(2) 0.0018(13) -0.030(2) -0.0088(13)
C2 0.050(2) 0.050(2) 0.050(2) 0.000(2) -0.012(2) -0.019(2)
C3 0.0309(14) 0.048(2) 0.052(2) -0.0223(14) -0.0236(13) 0.0121(12)
C4 0.049(2) 0.041(2) 0.047(2) -0.0058(14) -0.0274(14) 0.0007(13)
C5 0.035(2) 0.064(2) 0.035(2) -0.0083(14) -0.0075(12) -0.0035(14)
C6 0.046(2) 0.062(2) 0.048(2) -0.030(2) -0.0180(15) 0.018(2)
N4 0.052(2) 0.058(2) 0.0439(15) -0.0217(13) -0.0193(13) 0.0173(13)
N5 0.0411(15) 0.060(2) 0.058(2) -0.0155(14) -0.0223(13) 0.0041(13)
N6 0.0426(15) 0.066(2) 0.047(2) -0.0268(14) -0.0129(12) -0.0019(13)
N7 0.038(2) 0.090(2) 0.061(2) -0.030(2) -0.0149(13) -0.0045(15)
C7 0.0319(13) 0.0273(12) 0.0230(11) -0.0004(9) -0.0100(10) -0.0017(10)
C8 0.0334(13) 0.0334(13) 0.0263(12) -0.0082(10) -0.0079(10) 0.0042(10)
C9 0.0290(13) 0.0355(14) 0.0299(13) -0.0056(11) -0.0100(10) -0.0005(10)
C10 0.0334(13) 0.0318(13) 0.0242(12) -0.0021(10) -0.0072(10) -0.0057(10)
C11 0.0318(13) 0.0390(14) 0.0264(12) -0.0093(11) -0.0042(10) -0.0015(11)
C12 0.0292(13) 0.0380(14) 0.0271(12) -0.0047(10) -0.0082(10) -0.0007(11)
C13 0.0340(13) 0.0324(13) 0.0277(12) -0.0068(10) -0.0126(10) 0.0030(10)
C14 0.0402(15) 0.0378(14) 0.0329(13) -0.0095(11) -0.0181(12) 0.0050(12)
C15 0.041(2) 0.0342(14) 0.0324(14) -0.0069(11) -0.0157(11) 0.0011(11)
C16 0.0321(13) 0.0397(14) 0.0298(13) -0.0078(11) -0.0074(10) -0.0062(11)
C17 0.0354(14) 0.046(2) 0.0333(14) -0.0106(12) -0.0127(11) -0.0089(12)
C18 0.041(2) 0.052(2) 0.0345(15) -0.0142(13) -0.0105(12) -0.0063(13)

loop_
_atom_site_label
_atom_site_type_symbol
_atom_site_fract_x
_atom_site_fract_y
_atom_site_fract_z
_atom_site_U_iso_or_equiv
_atom_site_thermal_displace_type
_atom_site_occupancy
_atom_site_calc_flag
_atom_site_refinement_flags
Cu Cu 0.0000 0.0000 0.0000 0.02300(15) Uani 1 d S
N1 N -0.0480(3) 0.2056(3) 0.0652(2) 0.0391(6) Uani 1 d .
N2 N 0.2438(3) 0.0474(3) -0.0132(3) 0.0432(6) Uani 1 d .
N3 N 0.0104(3) -0.0740(3) 0.1978(3) 0.0445(6) Uani 1 d .
C1 C 0.0897(4) 0.2974(3) 0.0006(3) 0.0438(7) Uani 1 d .
C2 C 0.2485(4) 0.2073(4) 0.0045(4) 0.0500(8) Uani 1 d .
C3 C 0.2961(4) -0.0570(4) 0.0801(3) 0.0406(7) Uani 1 d .
C4 C 0.1735(4) -0.0582(4) 0.2064(3) 0.0430(7) Uani 1 d .
C5 C -0.1067(4) 0.0316(4) 0.2634(3) 0.0445(7) Uani 1 d .
C6 C -0.0795(4) 0.1953(4) 0.2010(3) 0.0499(8) Uani 1 d .
N4 N 0.6188(3) 0.3748(3) 0.0753(3) 0.0497(7) Uani 1 d .
N5 N 0.1215(3) 0.5556(4) 0.2338(3) 0.0508(7) Uani 1 d .
N6 N 0.4923(3) 0.9380(4) 0.7354(3) 0.0498(7) Uani 1 d .
N7 N 0.9707(3) 0.7719(4) 0.5403(3) 0.0603(8) Uani 1 d .
C7 C 0.4774(3) 0.5861(3) 0.3200(2) 0.0271(5) Uani 1 d .
C8 C 0.6444(3) 0.5766(3) 0.3115(2) 0.0310(5) Uani 1 d .
C9 C 0.7054(3) 0.6407(3) 0.3905(2) 0.0310(5) Uani 1 d .
C10 C 0.6035(3) 0.7209(3) 0.4844(2) 0.0298(5) Uani 1 d .
C11 C 0.4377(3) 0.7320(3) 0.4915(2) 0.0326(6) Uani 1 d .
C12 C 0.3765(3) 0.6669(3) 0.4131(2) 0.0313(5) Uani 1 d .
C13 C 0.4167(3) 0.5180(3) 0.2367(2) 0.0305(5) Uani 1 d .
C14 C 0.5239(3) 0.4380(3) 0.1458(3) 0.0352(6) Uani 1 d .
C15 C 0.2535(3) 0.5369(3) 0.2348(3) 0.0345(6) Uani 1 d .
C16 C 0.6671(3) 0.7858(3) 0.5670(2) 0.0334(6) Uani 1 d .
C17 C 0.5702(3) 0.8699(3) 0.6596(3) 0.0364(6) Uani 1 d .
C18 C 0.8350(4) 0.7779(4) 0.5542(3) 0.0410(7) Uani 1 d .
H1 H 0.7109(39) 0.5289(37) 0.2536(30) 0.035(8) Uiso 1 d .
H2 H 0.8140(40) 0.6309(35) 0.3875(28) 0.035(8) Uiso 1 d .
H3 H 0.3664(40) 0.7838(38) 0.5544(31) 0.042(9) Uiso 1 d .
H4 H 0.2582(40) 0.6724(37) 0.4226(30) 0.038(8) Uiso 1 d .
H5 H -0.1376(54) 0.2665(52) 0.0370(41) 0.075(13) Uiso 1 d .
H6 H 0.0917(41) 0.3172(40) -0.0750(34) 0.041(9) Uiso 1 d .
H7 H 0.0906(46) 0.3970(45) 0.0316(36) 0.055(10) Uiso 1 d .
H8 H 0.3337(51) 0.2549(48) -0.0554(40) 0.064(12) Uiso 1 d .
H9 H 0.2759(43) 0.1994(42) 0.0869(36) 0.051(10) Uiso 1 d .
H10 H 0.3102(53) 0.0250(51) -0.0898(42) 0.071(13) Uiso 1 d .
H11 H 0.3895(53) -0.0311(49) 0.0895(39) 0.068(12) Uiso 1 d .
H12 H 0.2979(55) -0.1580(55) 0.0524(42) 0.078(14) Uiso 1 d .
H13 H 0.2188(46) -0.1418(45) 0.2622(36) 0.056(11) Uiso 1 d .
H14 H 0.1804(40) 0.0385(42) 0.2395(32) 0.044(9) Uiso 1 d .
H15 H -0.0180(53) -0.1784(54) 0.2307(41) 0.071(13) Uiso 1 d .
H16 H -0.1066(50) 0.0216(47) 0.3502(42) 0.066(12) Uiso 1 d .
H17 H -0.2083(56) 0.0018(51) 0.2629(41) 0.072(13) Uiso 1 d .
H18 H 0.0177(44) 0.2402(40) 0.2189(32) 0.046(9) Uiso 1 d .
H19 H -0.1698(54) 0.2700(53) 0.2356(42) 0.074(13) Uiso 1 d .

loop_
_atom_type_symbol
_atom_type_description
_atom_type_scat_dispersion_real
_atom_type_scat_dispersion_imag
_atom_type_scat_source
C C 0.0033 0.0016 'International Tables Vol C Tables 4.2.6.8 and 6.1.1.4'
H H 0.0000 0.0000 'International Tables Vol C Tables 4.2.6.8 and 6.1.1.4'
N N 0.0061 0.0033 'International Tables Vol C Tables 4.2.6.8 and 6.1.1.4'
Cu Cu 0.3201 1.2651 'International Tables Vol C Tables 4.2.6.8 and 6.1.1.4'

loop_
_geom_angle_atom_site_label_1
_geom_angle_atom_site_label_2
_geom_angle_atom_site_label_3
_geom_angle
_geom_angle_site_symmetry_1
_geom_angle_site_symmetry_3
N1 Cu N1 180.0 . 2
N1 Cu N2 97.30(10) . 2
N1 Cu N2 82.70(10) 2 2
N1 Cu N2 82.70(10) . .
N1 Cu N2 97.30(10) 2 .
N2 Cu N2 180.0 2 .
N1 Cu N3 98.90(10) . 2
N1 Cu N3 81.10(10) 2 2
N2 Cu N3 79.42(10) 2 2
N2 Cu N3 100.58(10) . 2
N1 Cu N3 81.10(10) . .
N1 Cu N3 98.90(10) 2 .
N2 Cu N3 100.58(10) 2 .
N2 Cu N3 79.42(10) . .
N3 Cu N3 180.0 2 .
C1 N1 C6 112.0(3) . .
C1 N1 Cu 106.4(2) . .
C6 N1 Cu 113.3(2) . .
C1 N1 H5 101.3(26) . .
C6 N1 H5 110.5(25) . .
Cu N1 H5 112.6(26) . .
C3 N2 C2 112.6(3) . .
C3 N2 Cu 107.3(2) . .
C2 N2 Cu 108.8(2) . .
C3 N2 H10 106.4(28) . .
C2 N2 H10 112.1(28) . .
Cu N2 H10 109.5(28) . .
C5 N3 C4 113.4(3) . .
C5 N3 Cu 101.3(2) . .
C4 N3 Cu 108.9(2) . .
C5 N3 H15 110.1(26) . .
C4 N3 H15 107.4(27) . .
Cu N3 H15 115.8(27) . .
N1 C1 C2 110.6(3) . .
N1 C1 H6 109.4(24) . .
C2 C1 H6 106.1(24) . .
N1 C1 H7 115.6(22) . .
C2 C1 H7 108.1(22) . .
H6 C1 H7 106.4(32) . .
N2 C2 C1 111.9(3) . .
N2 C2 H8 111.2(26) . .
C1 C2 H8 109.3(26) . .
N2 C2 H9 102.8(21) . .
C1 C2 H9 114.5(21) . .
H8 C2 H9 106.8(32) . .
N2 C3 C4 111.4(2) . .
N2 C3 H11 111.4(28) . .
C4 C3 H11 106.9(27) . .
N2 C3 H12 104.0(27) . .
C4 C3 H12 107.4(27) . .
H11 C3 H12 115.6(37) . .
N3 C4 C3 111.6(3) . .
N3 C4 H13 116.8(22) . .
C3 C4 H13 104.2(21) . .
N3 C4 H14 110.7(20) . .
C3 C4 H14 107.9(20) . .
H13 C4 H14 105.1(29) . .
N3 C5 C6 111.0(3) . .
N3 C5 H16 110.9(25) . .
C6 C5 H16 111.8(25) . .
N3 C5 H17 106.5(27) . .
C6 C5 H17 110.7(28) . .
H16 C5 H17 105.8(35) . .
N1 C6 C5 112.0(3) . .
N1 C6 H18 107.0(19) . .
C5 C6 H18 112.2(20) . .
N1 C6 H19 110.5(26) . .
C5 C6 H19 113.2(26) . .
H18 C6 H19 101.2(32) . .
C12 C7 C8 117.1(2) . .
C12 C7 C13 122.1(2) . .
C8 C7 C13 120.8(2) . .
C9 C8 C7 121.8(2) . .
C9 C8 H1 118.6(21) . .
C7 C8 H1 119.5(21) . .
C8 C9 C10 120.9(3) . .
C8 C9 H2 122.1(19) . .
C10 C9 H2 117.0(20) . .
C11 C10 C16 122.2(2) . .
C11 C10 C9 117.1(2) . .
C16 C10 C9 120.7(2) . .
C12 C11 C10 122.1(2) . .
C12 C11 H3 119.1(21) . .
C10 C11 H3 118.9(21) . .
C11 C12 C7 121.0(2) . .
C11 C12 H4 120.4(19) . .
C7 C12 H4 118.5(19) . .
C14 C13 C15 118.0(2) . .
C14 C13 C7 119.4(2) . .
C15 C13 C7 122.4(2) . .
N4 C14 C13 175.5(3) . .
N5 C15 C13 178.4(3) . .
C17 C16 C10 122.4(2) . .
C17 C16 C18 116.7(2) . .
C10 C16 C18 120.8(2) . .
N6 C17 C16 179.5(3) . .
N7 C18 C16 178.0(3) . .

loop_
_geom_bond_atom_site_label_1
_geom_bond_atom_site_label_2
_geom_bond_distance
_geom_bond_site_symmetry_2
Cu N1 2.038(3) .
Cu N1 2.038(3) 2
Cu N2 2.155(3) 2
Cu N2 2.155(3) .
Cu N3 2.274(3) 2
Cu N3 2.274(3) .
N1 C1 1.470(4) .
N1 C6 1.481(4) .
N1 H5 1.01(5) .
N2 C3 1.452(4) .
N2 C2 1.473(5) .
N2 H10 0.94(4) .
N3 C5 1.444(4) .
N3 C4 1.466(4) .
N3 H15 0.98(5) .
C1 C2 1.541(5) .
C1 H6 0.85(4) .
C1 H7 1.00(4) .
C2 H8 0.94(4) .
C2 H9 1.02(4) .
C3 C4 1.533(5) .
C3 H11 0.90(5) .
C3 H12 0.99(5) .
C4 H13 1.03(4) .
C4 H14 1.00(4) .
C5 C6 1.540(5) .
C5 H16 0.98(5) .
C5 H17 0.95(5) .
C6 H18 1.04(4) .
C6 H19 1.01(5) .
N4 C14 1.148(4) .
N5 C15 1.146(4) .
N6 C17 1.149(4) .
N7 C18 1.142(4) .
C7 C12 1.413(4) .
C7 C8 1.421(4) .
C7 C13 1.424(4) .
C8 C9 1.367(4) .
C8 H1 0.88(3) .
C9 C10 1.419(4) .
C9 H2 0.93(3) .
C10 C11 1.415(4) .
C10 C16 1.417(4) .
C11 C12 1.366(4) .
C11 H3 0.95(3) .
C12 H4 1.00(3) .
C13 C14 1.414(4) .
C13 C15 1.418(4) .
C16 C17 1.413(4) .
C16 C18 1.421(4) .
